data_7045039
loop_
_publ_author_name
'Krishnan, V. Mahesh'
'Arman, Hadi D.'
'Tonzetich, Zachary J.'

_publ_section_title
;
 Preparation and reactivity of a square-planar PNP cobalt(ii)-hydrido
 complex: isolation of the first {Co-NO}<sup>8</sup>-hydride.
;
_journal_issue 5
_journal_name_full 'Dalton transactions (Cambridge, England : 2003)'
_journal_page_first 1435
_journal_page_last 1441
_journal_paper_doi 10.1039/c7dt04339b
_journal_volume 47
_journal_year 2018
_chemical_absolute_configuration ad
_chemical_formula_moiety 'C23 H43 Co N O2 P2'
_chemical_formula_sum 'C23 H43 Co N O2 P2'
_chemical_formula_weight 486.45
_space_group_crystal_system monoclinic
_space_group_IT_number 4
_space_group_name_Hall 'P 2yb'
_space_group_name_H-M_alt 'P 1 21 1'
_symmetry_space_group_name_Hall 'P 2yb'
_symmetry_space_group_name_H-M 'P 1 21 1'
_atom_sites_solution_hydrogens geom
_atom_sites_solution_primary dual
_audit_creation_date 2017-10-11
_audit_creation_method
;
Olex2 1.2
(compiled 2017.08.10 svn.r3458 for OlexSys, GUI svn.r5381)
;
_audit_update_record
;
2017-11-15 deposited with the CCDC.
2017-12-12 downloaded from the CCDC.
;
_cell_angle_alpha 90
_cell_angle_beta 97.796(4)
_cell_angle_gamma 90
_cell_formula_units_Z 4
_cell_length_a 10.6498(4)
_cell_length_b 15.2862(5)
_cell_length_c 15.6734(6)
_cell_measurement_reflns_used 10345
_cell_measurement_temperature 293(2)
_cell_measurement_theta_max 24.9770
_cell_measurement_theta_min 2.6180
_cell_volume 2527.97(16)
_computing_cell_refinement 'CrysAlisPro 1.171.39.28e (Rigaku OD, 2015)'
_computing_data_collection 'CrysAlisPro 1.171.39.28e (Rigaku OD, 2015)'
_computing_data_reduction 'CrysAlisPro 1.171.39.28e (Rigaku OD, 2015)'
_computing_molecular_graphics 'Olex2 (Dolomanov et al., 2009)'
_computing_publication_material 'Olex2 (Dolomanov et al., 2009)'
_computing_structure_refinement 'ShelXL (Sheldrick, 2015)'
_computing_structure_solution 'ShelXT (Sheldrick, 2015)'
_diffrn_ambient_temperature 293(2)
_diffrn_detector 'CCD plate'
_diffrn_measured_fraction_theta_full 0.999
_diffrn_measured_fraction_theta_max 0.999
_diffrn_measurement_details
;
List of Runs (angles in degrees, time in seconds):

  # Type    Start    End  Width  t~exp~   \w     \q     \k     \f   Frames
#--------------------------------------------------------------------------
  1  \w    -72.00  80.00   1.00   50.00    --   -9.70  10.00-176.00  152
  2  \w    -85.00  26.00   1.00   50.00    --    4.20 -38.00 -60.00  111
  3  \w    -99.00  20.00   1.00   50.00    --   -9.70 -57.00 -60.00  119
  4  \w    -99.00  15.00   1.00   50.00    --   -9.70 -38.00-150.00  114
  5  \w    -42.00  80.00   1.00   50.00    --   -9.70  72.00   0.00  122
  6  \w    -99.00  20.00   1.00   50.00    --   -9.70 -57.00  60.00  119
;
_diffrn_measurement_device 'four-circle diffractometer'
_diffrn_measurement_device_type 'XtaLAB AFC12 (RCD3): Kappa single'
_diffrn_measurement_method '\w scans'
_diffrn_orient_matrix_type 'CrysAlisPro convention (1999,Acta A55,543-557)'
_diffrn_orient_matrix_UB_11 -0.0489805000
_diffrn_orient_matrix_UB_12 -0.0009148000
_diffrn_orient_matrix_UB_13 -0.0354619000
_diffrn_orient_matrix_UB_21 0.0454784000
_diffrn_orient_matrix_UB_22 0.0062712000
_diffrn_orient_matrix_UB_23 -0.0285671000
_diffrn_orient_matrix_UB_31 0.0071064000
_diffrn_orient_matrix_UB_32 -0.0459982000
_diffrn_orient_matrix_UB_33 -0.0032011000
_diffrn_radiation_monochromator graphite
_diffrn_radiation_probe x-ray
_diffrn_radiation_type MoK\a
_diffrn_radiation_wavelength 0.71073
_diffrn_reflns_av_R_equivalents 0.0739
_diffrn_reflns_av_unetI/netI 0.0539
_diffrn_reflns_Laue_measured_fraction_full 0.999
_diffrn_reflns_Laue_measured_fraction_max 0.999
_diffrn_reflns_limit_h_max 12
_diffrn_reflns_limit_h_min -12
_diffrn_reflns_limit_k_max 18
_diffrn_reflns_limit_k_min -17
_diffrn_reflns_limit_l_max 18
_diffrn_reflns_limit_l_min -18
_diffrn_reflns_number 51235
_diffrn_reflns_point_group_measured_fraction_full 0.982
_diffrn_reflns_point_group_measured_fraction_max 0.982
_diffrn_reflns_theta_full 25.050
_diffrn_reflns_theta_max 25.050
_diffrn_reflns_theta_min 2.345
_diffrn_source 'fine-focus sealed X-ray tube'
_diffrn_source_type 'Enhance (Mo) X-ray Source'
_exptl_absorpt_coefficient_mu 0.824
_exptl_absorpt_correction_T_max 1.00000
_exptl_absorpt_correction_T_min 0.62862
_exptl_absorpt_correction_type multi-scan
_exptl_absorpt_process_details
;
CrysAlisPro 1.171.39.28e (Rigaku Oxford Diffraction, 2015)
Empirical absorption correction using spherical harmonics,
 implemented in SCALE3 ABSPACK scaling algorithm.
;
_exptl_crystal_colour 'clear orangish red'
_exptl_crystal_colour_lustre clear
_exptl_crystal_colour_modifier orangish
_exptl_crystal_colour_primary red
_exptl_crystal_density_diffrn 1.278
_exptl_crystal_description plate
_exptl_crystal_F_000 1044
_exptl_crystal_size_max 0.33
_exptl_crystal_size_mid 0.17
_exptl_crystal_size_min 0.07
_refine_diff_density_max 0.484
_refine_diff_density_min -0.434
_refine_diff_density_rms 0.067
_refine_ls_abs_structure_details
;
 Flack x determined using 3492 quotients [(I+)-(I-)]/[(I+)+(I-)]
 (Parsons, Flack and Wagner, Acta Cryst. B69 (2013) 249-259).
;
_refine_ls_abs_structure_Flack 0.007(7)
_refine_ls_extinction_method none
_refine_ls_goodness_of_fit_ref 1.094
_refine_ls_hydrogen_treatment constr
_refine_ls_matrix_type full
_refine_ls_number_parameters 547
_refine_ls_number_reflns 8784
_refine_ls_number_restraints 1
_refine_ls_restrained_S_all 1.094
_refine_ls_R_factor_all 0.0487
_refine_ls_R_factor_gt 0.0471
_refine_ls_shift/su_max 0.000
_refine_ls_shift/su_mean 0.000
_refine_ls_structure_factor_coef Fsqd
_refine_ls_weighting_details 'w=1/[\s^2^(Fo^2^)+(0.0270P)^2^+3.0000P] where P=(Fo^2^+2Fc^2^)/3'
_refine_ls_weighting_scheme calc
_refine_ls_wR_factor_gt 0.0937
_refine_ls_wR_factor_ref 0.0944
_reflns_Friedel_coverage 0.889
_reflns_Friedel_fraction_full 0.964
_reflns_Friedel_fraction_max 0.964
_reflns_number_gt 8615
_reflns_number_total 8784
_reflns_threshold_expression 'I > 2\s(I)'
_cod_data_source_file c7dt04339b2.cif
_cod_data_source_block 1609
_cod_depositor_comments 'Adding full bibliography for 7045037--7045039.cif.'
_cod_database_code 7045039
_shelx_shelxl_version_number 2016/6
_chemical_oxdiff_formula Co1N2P2C40H20
_shelx_space_group_comment
;
The symmetry employed for this shelxl refinement is uniquely defined
by the following loop, which should always be used as a source of
symmetry information in preference to the above space-group names.
They are only intended as comments.
;
_shelx_estimated_absorpt_t_max 0.945
_shelx_estimated_absorpt_t_min 0.773
_reflns_odcompleteness_completeness 99.92
_reflns_odcompleteness_iscentric 1
_reflns_odcompleteness_theta 27.42
_olex2_refinement_description
;
1. Fixed Uiso
 At 1.2 times of:
  All C(H) groups, All C(H,H) groups
 At 1.5 times of:
  All C(H,H,H) groups
2.a Secondary CH2 refined with riding coordinates:
 C5(H5A,H5B), C28(H28A,H28B), C37(H37A,H37B), C14(H14A,H14B)
2.b Aromatic/amide H refined with riding coordinates:
 C23(H23), C25(H25), C2(H2), C26(H26), C46(H46), C3(H3)
2.c Idealised Me refined as rotating group:
 C12(H12A,H12B,H12C), C13(H13A,H13B,H13C), C20(H20A,H20B,H20C), C41(H41A,H41B,
 H41C), C40(H40A,H40B,H40C), C8(H8A,H8B,H8C), C11(H11A,H11B,H11C), C34(H34A,
 H34B,H34C), C43(H43A,H43B,H43C), C7(H7A,H7B,H7C), C9(H9A,H9B,H9C), C18(H18A,
 H18B,H18C), C44(H44A,H44B,H44C), C16(H16A,H16B,H16C), C35(H35A,H35B,H35C),
 C39(H39A,H39B,H39C), C36(H36A,H36B,H36C), C45(H45A,H45B,H45C), C17(H17A,H17B,
 H17C), C22(H22A,H22B,H22C), C21(H21A,H21B,H21C), C32(H32A,H32B,H32C), C30(H30A,
 H30B,H30C), C31(H31A,H31B,H31C)
;
_olex2_exptl_crystal_mounting_method 'nylon loop'
_olex2_submission_special_instructions 'No special instructions were received'
_oxdiff_exptl_absorpt_empirical_details
;
Empirical correction (ABSPACK) includes:
- Absorption correction using spherical harmonics
- Frame scaling
;
_oxdiff_exptl_absorpt_empirical_full_max 1.737
_oxdiff_exptl_absorpt_empirical_full_min 0.772

loop_
_space_group_symop_operation_xyz
'x, y, z'
'-x, y+1/2, -z'

loop_
_atom_site_label
_atom_site_type_symbol
_atom_site_fract_x
_atom_site_fract_y
_atom_site_fract_z
_atom_site_U_iso_or_equiv
_atom_site_adp_type
_atom_site_occupancy
_atom_site_site_symmetry_order
_atom_site_calc_flag
_atom_site_refinement_flags_posn
Co1 Co 0.18734(6) 0.49712(4) 0.13378(5) 0.00981(19) Uani 1 1 d .
Co2 Co 1.19265(6) 0.51992(4) 0.62127(5) 0.0113(2) Uani 1 1 d .
P1 P 0.03233(13) 0.41320(9) 0.06318(9) 0.0118(3) Uani 1 1 d .
P2 P 0.37152(13) 0.54980(9) 0.20525(9) 0.0115(3) Uani 1 1 d .
P4 P 1.38389(13) 0.56134(10) 0.69151(9) 0.0122(3) Uani 1 1 d .
P3 P 1.02247(14) 0.44044(10) 0.56051(10) 0.0161(4) Uani 1 1 d .
O1 O 0.0754(4) 0.5620(3) 0.1951(3) 0.0187(9) Uani 1 1 d .
O3 O 1.0929(4) 0.6058(3) 0.6758(3) 0.0251(10) Uani 1 1 d .
N1 N 0.2933(4) 0.4224(3) 0.0815(3) 0.0160(11) Uani 1 1 d .
N2 N 1.2868(4) 0.4299(3) 0.5792(3) 0.0139(10) Uani 1 1 d .
O2 O 0.0514(5) 0.6815(3) 0.1135(3) 0.0392(12) Uani 1 1 d .
O4 O 1.1035(4) 0.6748(3) 0.5538(3) 0.0411(13) Uani 1 1 d .
C12 C -0.2012(5) 0.5005(4) 0.0527(4) 0.0262(14) Uani 1 1 d .
H12A H -0.243516 0.453339 0.077503 0.039 Uiso 1 1 calc GR
H12B H -0.262527 0.536242 0.018280 0.039 Uiso 1 1 calc GR
H12C H -0.156136 0.535312 0.097897 0.039 Uiso 1 1 calc GR
C5 C 0.1178(5) 0.3541(4) -0.0146(4) 0.0169(13) Uani 1 1 d .
H5A H 0.088334 0.294117 -0.021386 0.020 Uiso 1 1 calc R
H5B H 0.105139 0.382606 -0.070356 0.020 Uiso 1 1 calc R
C23 C 0.0316(5) 0.6354(4) 0.1737(4) 0.0251(15) Uani 1 1 d .
H23 H -0.024294 0.658398 0.208540 0.030 Uiso 1 1 calc R
C27 C 1.4165(5) 0.4178(4) 0.5974(4) 0.0159(12) Uani 1 1 d .
C25 C 1.3339(6) 0.2961(4) 0.5344(4) 0.0210(13) Uani 1 1 d .
H25 H 1.325964 0.240133 0.510934 0.025 Uiso 1 1 calc R
C2 C 0.3552(6) 0.3059(4) 0.0113(4) 0.0206(13) Uani 1 1 d .
H2 H 0.353796 0.257064 -0.024268 0.025 Uiso 1 1 calc R
C4 C 0.4219(5) 0.4118(4) 0.1050(4) 0.0157(12) Uani 1 1 d .
C26 C 1.4479(5) 0.3372(4) 0.5708(4) 0.0193(13) Uani 1 1 d .
H26 H 1.528900 0.313428 0.575632 0.023 Uiso 1 1 calc R
C1 C 0.2539(5) 0.3569(4) 0.0232(3) 0.0159(12) Uani 1 1 d .
C6 C -0.0137(5) 0.3259(4) 0.1377(4) 0.0162(12) Uani 1 1 d .
C46 C 1.0678(6) 0.6680(4) 0.6246(4) 0.0252(15) Uani 1 1 d .
H46 H 1.017886 0.712911 0.641761 0.030 Uiso 1 1 calc R
C13 C -0.1763(6) 0.3985(4) -0.0696(4) 0.0242(14) Uani 1 1 d .
H13A H -0.116067 0.370332 -0.100896 0.036 Uiso 1 1 calc GR
H13B H -0.237223 0.429616 -0.109102 0.036 Uiso 1 1 calc GR
H13C H -0.218950 0.355152 -0.039753 0.036 Uiso 1 1 calc GR
C24 C 1.2379(5) 0.3541(4) 0.5402(4) 0.0174(13) Uani 1 1 d .
C20 C 0.5692(5) 0.6776(4) 0.2034(4) 0.0254(15) Uani 1 1 d .
H20A H 0.584488 0.679874 0.265187 0.038 Uiso 1 1 calc GR
H20B H 0.592555 0.732499 0.180253 0.038 Uiso 1 1 calc GR
H20C H 0.618880 0.631568 0.183217 0.038 Uiso 1 1 calc GR
C41 C 1.4147(6) 0.6967(4) 0.5833(4) 0.0282(16) Uani 1 1 d .
H41A H 1.456910 0.655883 0.550379 0.042 Uiso 1 1 calc GR
H41B H 1.443024 0.754972 0.573127 0.042 Uiso 1 1 calc GR
H41C H 1.324814 0.692982 0.566256 0.042 Uiso 1 1 calc GR
C28 C 1.0995(5) 0.3508(4) 0.5086(4) 0.0226(14) Uani 1 1 d .
H28A H 1.064636 0.294963 0.523038 0.027 Uiso 1 1 calc R
H28B H 1.085132 0.357671 0.446485 0.027 Uiso 1 1 calc R
C3 C 0.4631(5) 0.3410(4) 0.0630(4) 0.0190(13) Uani 1 1 d .
H3 H 0.545679 0.320065 0.067538 0.023 Uiso 1 1 calc R
C19 C 0.4284(5) 0.6600(4) 0.1742(4) 0.0169(13) Uani 1 1 d .
C40 C 1.5896(6) 0.6842(4) 0.7054(5) 0.0314(16) Uani 1 1 d .
H40A H 1.609492 0.679436 0.766814 0.047 Uiso 1 1 calc GR
H40B H 1.616776 0.740232 0.687084 0.047 Uiso 1 1 calc GR
H40C H 1.632372 0.638773 0.678401 0.047 Uiso 1 1 calc GR
C33 C 0.9050(5) 0.4863(5) 0.4712(4) 0.0247(14) Uani 1 1 d .
C15 C 0.3846(5) 0.5332(4) 0.3249(3) 0.0166(12) Uani 1 1 d .
C8 C -0.1143(6) 0.2619(4) 0.0958(4) 0.0277(15) Uani 1 1 d .
H8A H -0.194032 0.291715 0.083182 0.041 Uiso 1 1 calc GR
H8B H -0.122809 0.214351 0.134604 0.041 Uiso 1 1 calc GR
H8C H -0.089214 0.239598 0.043433 0.041 Uiso 1 1 calc GR
C11 C -0.0546(6) 0.5384(4) -0.0521(4) 0.0280(15) Uani 1 1 d .
H11A H -0.013787 0.579748 -0.011346 0.042 Uiso 1 1 calc GR
H11B H -0.122818 0.566647 -0.088129 0.042 Uiso 1 1 calc GR
H11C H 0.005656 0.516336 -0.087065 0.042 Uiso 1 1 calc GR
C34 C 0.9846(6) 0.5315(5) 0.4105(4) 0.0333(16) Uani 1 1 d .
H34A H 1.028456 0.580300 0.439459 0.050 Uiso 1 1 calc GR
H34B H 0.930473 0.551935 0.360514 0.050 Uiso 1 1 calc GR
H34C H 1.045163 0.490869 0.393353 0.050 Uiso 1 1 calc GR
C38 C 1.4457(5) 0.6750(4) 0.6796(4) 0.0221(14) Uani 1 1 d .
C10 C -0.1068(5) 0.4630(4) -0.0042(4) 0.0186(13) Uani 1 1 d .
C43 C 1.3950(7) 0.4249(4) 0.8050(4) 0.0310(16) Uani 1 1 d .
H43A H 1.317658 0.406594 0.770942 0.047 Uiso 1 1 calc GR
H43B H 1.397539 0.402918 0.862563 0.047 Uiso 1 1 calc GR
H43C H 1.465953 0.402342 0.780084 0.047 Uiso 1 1 calc GR
C7 C -0.0597(6) 0.3689(4) 0.2149(4) 0.0266(15) Uani 1 1 d .
H7A H 0.005505 0.406374 0.243056 0.040 Uiso 1 1 calc GR
H7B H -0.079708 0.324697 0.254382 0.040 Uiso 1 1 calc GR
H7C H -0.134104 0.402977 0.196129 0.040 Uiso 1 1 calc GR
C42 C 1.4011(5) 0.5245(4) 0.8070(4) 0.0203(13) Uani 1 1 d .
C9 C 0.1066(6) 0.2736(4) 0.1692(4) 0.0241(14) Uani 1 1 d .
H9A H 0.136318 0.245124 0.121116 0.036 Uiso 1 1 calc GR
H9B H 0.087917 0.230475 0.210135 0.036 Uiso 1 1 calc GR
H9C H 0.170966 0.312524 0.195997 0.036 Uiso 1 1 calc GR
C18 C 0.5179(6) 0.5432(5) 0.3730(4) 0.0302(16) Uani 1 1 d .
H18A H 0.575965 0.509251 0.344715 0.045 Uiso 1 1 calc GR
H18B H 0.519636 0.522990 0.431102 0.045 Uiso 1 1 calc GR
H18C H 0.542320 0.603683 0.373380 0.045 Uiso 1 1 calc GR
C44 C 1.5255(6) 0.5515(5) 0.8610(4) 0.0339(16) Uani 1 1 d .
H44A H 1.595357 0.534884 0.831686 0.051 Uiso 1 1 calc GR
H44B H 1.532993 0.522858 0.915960 0.051 Uiso 1 1 calc GR
H44C H 1.526368 0.613758 0.869256 0.051 Uiso 1 1 calc GR
C16 C 0.2955(6) 0.5944(5) 0.3649(4) 0.0308(16) Uani 1 1 d .
H16A H 0.326519 0.653282 0.363912 0.046 Uiso 1 1 calc GR
H16B H 0.291524 0.577091 0.423357 0.046 Uiso 1 1 calc GR
H16C H 0.212339 0.591234 0.332558 0.046 Uiso 1 1 calc GR
C35 C 0.8186(6) 0.5539(5) 0.5041(5) 0.0364(17) Uani 1 1 d .
H35A H 0.760551 0.525130 0.536670 0.055 Uiso 1 1 calc GR
H35B H 0.772018 0.583995 0.456188 0.055 Uiso 1 1 calc GR
H35C H 0.868727 0.595124 0.540254 0.055 Uiso 1 1 calc GR
C37 C 1.4927(5) 0.4912(4) 0.6409(4) 0.0183(13) Uani 1 1 d .
H37A H 1.532618 0.524409 0.599202 0.022 Uiso 1 1 calc R
H37B H 1.558455 0.468485 0.684127 0.022 Uiso 1 1 calc R
C29 C 0.9428(6) 0.3879(5) 0.6471(4) 0.0306(16) Uani 1 1 d .
C14 C 0.4896(6) 0.4733(4) 0.1701(4) 0.0258(15) Uani 1 1 d .
H14A H 0.553640 0.505656 0.144772 0.031 Uiso 1 1 calc R
H14B H 0.531072 0.440728 0.219082 0.031 Uiso 1 1 calc R
C39 C 1.3751(6) 0.7392(4) 0.7300(5) 0.0296(16) Uani 1 1 d .
H39A H 1.285472 0.730958 0.714962 0.044 Uiso 1 1 calc GR
H39B H 1.397239 0.797895 0.716263 0.044 Uiso 1 1 calc GR
H39C H 1.398094 0.729144 0.790556 0.044 Uiso 1 1 calc GR
C36 C 0.8237(6) 0.4136(4) 0.4217(4) 0.0298(16) Uani 1 1 d .
H36A H 0.876516 0.364295 0.413390 0.045 Uiso 1 1 calc GR
H36B H 0.786277 0.435646 0.366715 0.045 Uiso 1 1 calc GR
H36C H 0.758005 0.395896 0.454325 0.045 Uiso 1 1 calc GR
C45 C 1.2897(6) 0.5586(5) 0.8494(4) 0.0300(16) Uani 1 1 d .
H45A H 1.296110 0.620939 0.855668 0.045 Uiso 1 1 calc GR
H45B H 1.291208 0.532117 0.905106 0.045 Uiso 1 1 calc GR
H45C H 1.211622 0.544014 0.814110 0.045 Uiso 1 1 calc GR
C17 C 0.3394(7) 0.4383(5) 0.3352(5) 0.0403(19) Uani 1 1 d .
H17A H 0.253770 0.432325 0.307466 0.061 Uiso 1 1 calc GR
H17B H 0.343064 0.424771 0.395298 0.061 Uiso 1 1 calc GR
H17C H 0.393251 0.398875 0.309233 0.061 Uiso 1 1 calc GR
C22 C 0.3511(6) 0.7326(4) 0.2079(5) 0.0281(15) Uani 1 1 d .
H22A H 0.262662 0.718119 0.196700 0.042 Uiso 1 1 calc GR
H22B H 0.366070 0.786469 0.179505 0.042 Uiso 1 1 calc GR
H22C H 0.375642 0.738977 0.268802 0.042 Uiso 1 1 calc GR
C21 C 0.4020(7) 0.6608(5) 0.0752(4) 0.0376(19) Uani 1 1 d .
H21A H 0.446932 0.613490 0.052679 0.056 Uiso 1 1 calc GR
H21B H 0.429833 0.715322 0.053935 0.056 Uiso 1 1 calc GR
H21C H 0.312711 0.653899 0.057235 0.056 Uiso 1 1 calc GR
C32 C 1.0455(8) 0.3432(6) 0.7058(5) 0.056(2) Uani 1 1 d .
H32A H 1.084134 0.299098 0.674369 0.084 Uiso 1 1 calc GR
H32B H 1.010023 0.316481 0.752554 0.084 Uiso 1 1 calc GR
H32C H 1.108263 0.385364 0.728186 0.084 Uiso 1 1 calc GR
C30 C 0.8837(8) 0.4576(6) 0.6999(5) 0.054(2) Uani 1 1 d .
H30A H 0.947075 0.499782 0.721182 0.081 Uiso 1 1 calc GR
H30B H 0.851111 0.430245 0.747429 0.081 Uiso 1 1 calc GR
H30C H 0.815907 0.486451 0.663949 0.081 Uiso 1 1 calc GR
C31 C 0.8418(8) 0.3204(6) 0.6140(5) 0.056(2) Uani 1 1 d .
H31A H 0.772504 0.349191 0.579530 0.083 Uiso 1 1 calc GR
H31B H 0.811530 0.292158 0.661994 0.083 Uiso 1 1 calc GR
H31C H 0.877861 0.277538 0.579750 0.083 Uiso 1 1 calc GR

loop_
_atom_site_aniso_label
_atom_site_aniso_U_11
_atom_site_aniso_U_22
_atom_site_aniso_U_33
_atom_site_aniso_U_23
_atom_site_aniso_U_13
_atom_site_aniso_U_12
Co1 0.0090(4) 0.0106(5) 0.0099(4) -0.0022(3) 0.0017(3) 0.0004(3)
Co2 0.0099(4) 0.0137(5) 0.0099(4) -0.0016(3) 0.0004(3) 0.0000(3)
P1 0.0113(7) 0.0135(8) 0.0109(8) -0.0020(6) 0.0020(6) -0.0016(6)
P2 0.0090(7) 0.0126(8) 0.0129(7) -0.0027(6) 0.0009(6) -0.0003(6)
P4 0.0100(7) 0.0130(8) 0.0126(7) -0.0019(6) -0.0014(6) 0.0015(6)
P3 0.0119(7) 0.0211(9) 0.0152(8) -0.0006(6) 0.0016(6) -0.0040(6)
O1 0.018(2) 0.017(2) 0.021(2) -0.0040(18) 0.0051(17) 0.0012(18)
O3 0.015(2) 0.030(3) 0.028(3) -0.006(2) -0.0035(19) 0.0046(19)
N1 0.017(3) 0.016(3) 0.017(3) -0.006(2) 0.006(2) -0.001(2)
N2 0.012(2) 0.013(2) 0.017(3) -0.001(2) 0.0024(19) 0.0020(19)
O2 0.037(3) 0.031(3) 0.046(3) 0.010(2) -0.008(2) -0.002(2)
O4 0.032(3) 0.052(3) 0.037(3) 0.000(3) -0.004(2) -0.011(2)
C12 0.009(3) 0.037(4) 0.031(3) -0.006(3) -0.004(2) 0.004(3)
C5 0.021(3) 0.017(3) 0.013(3) -0.007(2) 0.002(2) -0.003(2)
C23 0.013(3) 0.024(4) 0.036(4) -0.012(3) -0.006(3) -0.004(3)
C27 0.015(3) 0.022(3) 0.011(3) 0.002(3) 0.004(2) -0.001(2)
C25 0.023(3) 0.015(3) 0.024(3) -0.002(3) 0.002(3) 0.004(3)
C2 0.025(3) 0.023(3) 0.015(3) -0.006(3) 0.008(3) 0.003(3)
C4 0.013(3) 0.018(3) 0.017(3) -0.001(2) 0.005(2) 0.003(2)
C26 0.015(3) 0.024(3) 0.020(3) 0.001(3) 0.001(2) 0.006(3)
C1 0.019(3) 0.020(3) 0.009(3) -0.002(2) 0.006(2) 0.000(2)
C6 0.017(3) 0.015(3) 0.016(3) 0.002(2) 0.003(2) 0.000(2)
C46 0.019(3) 0.025(4) 0.031(4) -0.019(3) 0.001(3) 0.001(3)
C13 0.019(3) 0.035(4) 0.017(3) -0.003(3) -0.004(3) 0.000(3)
C24 0.020(3) 0.013(3) 0.019(3) 0.002(2) 0.002(2) -0.001(2)
C20 0.016(3) 0.025(3) 0.034(4) 0.001(3) -0.001(3) -0.009(3)
C41 0.019(3) 0.030(4) 0.036(4) 0.011(3) 0.005(3) -0.004(3)
C28 0.016(3) 0.017(3) 0.034(4) -0.009(3) 0.001(3) -0.004(2)
C3 0.014(3) 0.026(3) 0.017(3) -0.003(3) 0.002(2) 0.005(3)
C19 0.017(3) 0.022(3) 0.011(3) 0.004(2) -0.003(2) -0.007(2)
C40 0.019(3) 0.024(4) 0.048(5) -0.003(3) -0.007(3) -0.006(3)
C33 0.018(3) 0.036(4) 0.018(3) -0.010(3) -0.003(2) 0.002(3)
C15 0.018(3) 0.018(3) 0.013(3) 0.006(2) 0.000(2) -0.002(2)
C8 0.030(4) 0.024(4) 0.028(4) -0.002(3) 0.003(3) -0.009(3)
C11 0.030(3) 0.025(4) 0.026(3) 0.008(3) -0.006(3) 0.002(3)
C34 0.036(4) 0.040(4) 0.022(3) 0.005(3) -0.004(3) 0.002(3)
C38 0.016(3) 0.018(3) 0.030(4) -0.002(3) -0.006(3) -0.002(2)
C10 0.007(3) 0.027(3) 0.020(3) -0.002(3) -0.007(2) 0.004(2)
C43 0.040(4) 0.033(4) 0.019(4) 0.013(3) 0.001(3) 0.007(3)
C7 0.040(4) 0.025(3) 0.017(3) 0.001(3) 0.014(3) -0.003(3)
C42 0.021(3) 0.023(3) 0.014(3) 0.001(3) -0.004(2) 0.009(3)
C9 0.028(3) 0.020(3) 0.023(4) 0.007(3) -0.001(3) -0.001(3)
C18 0.023(3) 0.046(4) 0.020(3) -0.005(3) -0.003(3) 0.005(3)
C44 0.027(3) 0.048(4) 0.024(4) -0.002(3) -0.007(3) 0.008(3)
C16 0.022(3) 0.056(5) 0.016(3) 0.003(3) 0.008(3) 0.006(3)
C35 0.023(3) 0.037(4) 0.045(4) -0.018(3) -0.008(3) 0.004(3)
C37 0.006(3) 0.024(3) 0.024(3) -0.002(3) -0.003(2) 0.003(2)
C29 0.031(4) 0.033(4) 0.029(4) 0.001(3) 0.007(3) -0.020(3)
C14 0.021(3) 0.024(4) 0.032(4) -0.012(3) 0.003(3) 0.002(3)
C39 0.031(4) 0.014(3) 0.042(4) -0.007(3) -0.004(3) -0.001(3)
C36 0.022(3) 0.037(4) 0.029(4) -0.015(3) -0.002(3) -0.003(3)
C45 0.031(4) 0.045(4) 0.014(3) 0.001(3) 0.001(3) 0.010(3)
C17 0.052(5) 0.030(4) 0.033(4) 0.015(3) -0.014(4) -0.015(4)
C22 0.021(3) 0.017(3) 0.045(4) 0.008(3) 0.000(3) -0.003(3)
C21 0.037(4) 0.055(5) 0.020(4) 0.012(3) 0.002(3) -0.023(4)
C32 0.055(5) 0.062(6) 0.052(5) 0.033(5) 0.010(4) -0.014(4)
C30 0.063(6) 0.075(6) 0.029(4) -0.006(4) 0.029(4) -0.017(5)
C31 0.059(5) 0.073(6) 0.038(5) -0.007(4) 0.019(4) -0.044(5)

loop_
_atom_type_symbol
_atom_type_description
_atom_type_scat_dispersion_real
_atom_type_scat_dispersion_imag
_atom_type_scat_source
C C 0.0033 0.0016 'International Tables Vol C Tables 4.2.6.8 and 6.1.1.4'
H H 0.0000 0.0000 'International Tables Vol C Tables 4.2.6.8 and 6.1.1.4'
N N 0.0061 0.0033 'International Tables Vol C Tables 4.2.6.8 and 6.1.1.4'
P P 0.1023 0.0942 'International Tables Vol C Tables 4.2.6.8 and 6.1.1.4'
Co Co 0.3494 0.9721 'International Tables Vol C Tables 4.2.6.8 and 6.1.1.4'
O O 0.0106 0.0060 'International Tables Vol C Tables 4.2.6.8 and 6.1.1.4'

loop_
_geom_angle_atom_site_label_1
_geom_angle_atom_site_label_2
_geom_angle_atom_site_label_3
_geom_angle
P1 Co1 P2 165.57(6)
O1 Co1 P1 94.41(12)
O1 Co1 P2 97.13(13)
N1 Co1 P1 83.28(15)
N1 Co1 P2 84.28(15)
N1 Co1 O1 173.4(2)
P4 Co2 P3 163.98(6)
O3 Co2 P4 96.06(13)
O3 Co2 P3 95.28(13)
N2 Co2 P4 83.55(14)
N2 Co2 P3 83.96(15)
N2 Co2 O3 173.9(2)
C5 P1 Co1 101.99(18)
C5 P1 C6 104.8(3)
C5 P1 C10 104.5(3)
C6 P1 Co1 109.48(19)
C10 P1 Co1 121.2(2)
C10 P1 C6 112.8(3)
C19 P2 Co1 118.56(18)
C19 P2 C15 113.4(3)
C15 P2 Co1 112.76(18)
C14 P2 Co1 101.8(2)
C14 P2 C19 103.5(3)
C14 P2 C15 104.5(3)
C38 P4 Co2 120.90(19)
C38 P4 C42 112.5(3)
C42 P4 Co2 110.33(19)
C37 P4 Co2 101.83(18)
C37 P4 C38 104.3(3)
C37 P4 C42 104.9(3)
C28 P3 Co2 101.81(19)
C28 P3 C33 103.9(3)
C28 P3 C29 105.9(3)
C33 P3 Co2 121.5(2)
C29 P3 Co2 109.8(2)
C29 P3 C33 112.2(3)
C23 O1 Co1 124.7(4)
C46 O3 Co2 108.2(4)
C4 N1 Co1 126.2(4)
C4 N1 C1 107.1(5)
C1 N1 Co1 125.8(4)
C27 N2 Co2 126.3(4)
C24 N2 Co2 125.8(4)
C24 N2 C27 106.6(5)
H12A C12 H12B 109.5
H12A C12 H12C 109.5
H12B C12 H12C 109.5
C10 C12 H12A 109.5
C10 C12 H12B 109.5
C10 C12 H12C 109.5
P1 C5 H5A 110.7
P1 C5 H5B 110.7
H5A C5 H5B 108.8
C1 C5 P1 105.3(4)
C1 C5 H5A 110.7
C1 C5 H5B 110.7
O1 C23 H23 115.4
O2 C23 O1 129.3(6)
O2 C23 H23 115.4
N2 C27 C37 117.3(5)
C26 C27 N2 109.8(5)
C26 C27 C37 132.9(5)
C26 C25 H25 126.5
C24 C25 H25 126.5
C24 C25 C26 107.0(5)
C1 C2 H2 126.3
C1 C2 C3 107.4(5)
C3 C2 H2 126.3
N1 C4 C14 118.5(5)
C3 C4 N1 109.6(5)
C3 C4 C14 131.8(5)
C27 C26 C25 107.1(5)
C27 C26 H26 126.5
C25 C26 H26 126.5
N1 C1 C5 118.4(5)
C2 C1 N1 109.2(5)
C2 C1 C5 132.4(5)
C8 C6 P1 114.4(4)
C8 C6 C9 108.1(5)
C7 C6 P1 109.1(4)
C7 C6 C8 109.6(5)
C7 C6 C9 108.4(5)
C9 C6 P1 107.0(4)
O3 C46 H46 117.3
O4 C46 O3 125.5(6)
O4 C46 H46 117.3
H13A C13 H13B 109.5
H13A C13 H13C 109.5
H13B C13 H13C 109.5
C10 C13 H13A 109.5
C10 C13 H13B 109.5
C10 C13 H13C 109.5
N2 C24 C28 118.2(5)
C25 C24 N2 109.6(5)
C25 C24 C28 132.1(5)
H20A C20 H20B 109.5
H20A C20 H20C 109.5
H20B C20 H20C 109.5
C19 C20 H20A 109.5
C19 C20 H20B 109.5
C19 C20 H20C 109.5
H41A C41 H41B 109.5
H41A C41 H41C 109.5
H41B C41 H41C 109.5
C38 C41 H41A 109.5
C38 C41 H41B 109.5
C38 C41 H41C 109.5
P3 C28 H28A 110.1
P3 C28 H28B 110.1
C24 C28 P3 107.9(4)
C24 C28 H28A 110.1
C24 C28 H28B 110.1
H28A C28 H28B 108.4
C2 C3 H3 126.7
C4 C3 C2 106.7(5)
C4 C3 H3 126.7
C20 C19 P2 114.7(4)
C20 C19 C21 109.8(5)
C22 C19 P2 110.8(4)
C22 C19 C20 108.8(5)
C22 C19 C21 108.2(5)
C21 C19 P2 104.3(4)
H40A C40 H40B 109.5
H40A C40 H40C 109.5
H40B C40 H40C 109.5
C38 C40 H40A 109.5
C38 C40 H40B 109.5
C38 C40 H40C 109.5
C34 C33 P3 105.3(4)
C34 C33 C36 109.4(5)
C35 C33 P3 111.9(4)
C35 C33 C34 108.5(6)
C35 C33 C36 109.5(5)
C36 C33 P3 112.0(5)
C18 C15 P2 114.7(4)
C18 C15 C16 109.0(5)
C18 C15 C17 109.0(5)
C16 C15 P2 111.1(4)
C16 C15 C17 108.2(5)
C17 C15 P2 104.4(4)
C6 C8 H8A 109.5
C6 C8 H8B 109.5
C6 C8 H8C 109.5
H8A C8 H8B 109.5
H8A C8 H8C 109.5
H8B C8 H8C 109.5
H11A C11 H11B 109.5
H11A C11 H11C 109.5
H11B C11 H11C 109.5
C10 C11 H11A 109.5
C10 C11 H11B 109.5
C10 C11 H11C 109.5
C33 C34 H34A 109.5
C33 C34 H34B 109.5
C33 C34 H34C 109.5
H34A C34 H34B 109.5
H34A C34 H34C 109.5
H34B C34 H34C 109.5
C41 C38 P4 105.5(4)
C41 C38 C40 108.2(5)
C40 C38 P4 114.2(4)
C39 C38 P4 109.9(4)
C39 C38 C41 108.4(5)
C39 C38 C40 110.4(5)
C12 C10 P1 110.8(4)
C13 C10 P1 112.9(4)
C13 C10 C12 109.4(5)
C11 C10 P1 105.9(4)
C11 C10 C12 108.3(5)
C11 C10 C13 109.4(5)
H43A C43 H43B 109.5
H43A C43 H43C 109.5
H43B C43 H43C 109.5
C42 C43 H43A 109.5
C42 C43 H43B 109.5
C42 C43 H43C 109.5
C6 C7 H7A 109.5
C6 C7 H7B 109.5
C6 C7 H7C 109.5
H7A C7 H7B 109.5
H7A C7 H7C 109.5
H7B C7 H7C 109.5
C43 C42 P4 106.2(4)
C43 C42 C44 108.2(5)
C43 C42 C45 108.4(5)
C44 C42 P4 114.6(4)
C45 C42 P4 109.7(4)
C45 C42 C44 109.5(5)
C6 C9 H9A 109.5
C6 C9 H9B 109.5
C6 C9 H9C 109.5
H9A C9 H9B 109.5
H9A C9 H9C 109.5
H9B C9 H9C 109.5
C15 C18 H18A 109.5
C15 C18 H18B 109.5
C15 C18 H18C 109.5
H18A C18 H18B 109.5
H18A C18 H18C 109.5
H18B C18 H18C 109.5
C42 C44 H44A 109.5
C42 C44 H44B 109.5
C42 C44 H44C 109.5
H44A C44 H44B 109.5
H44A C44 H44C 109.5
H44B C44 H44C 109.5
C15 C16 H16A 109.5
C15 C16 H16B 109.5
C15 C16 H16C 109.5
H16A C16 H16B 109.5
H16A C16 H16C 109.5
H16B C16 H16C 109.5
C33 C35 H35A 109.5
C33 C35 H35B 109.5
C33 C35 H35C 109.5
H35A C35 H35B 109.5
H35A C35 H35C 109.5
H35B C35 H35C 109.5
P4 C37 H37A 110.2
P4 C37 H37B 110.2
C27 C37 P4 107.5(4)
C27 C37 H37A 110.2
C27 C37 H37B 110.2
H37A C37 H37B 108.5
C32 C29 P3 106.0(5)
C32 C29 C30 107.7(6)
C32 C29 C31 108.8(6)
C30 C29 P3 110.5(5)
C31 C29 P3 114.2(5)
C31 C29 C30 109.3(6)
P2 C14 H14A 110.0
P2 C14 H14B 110.0
C4 C14 P2 108.4(4)
C4 C14 H14A 110.0
C4 C14 H14B 110.0
H14A C14 H14B 108.4
C38 C39 H39A 109.5
C38 C39 H39B 109.5
C38 C39 H39C 109.5
H39A C39 H39B 109.5
H39A C39 H39C 109.5
H39B C39 H39C 109.5
C33 C36 H36A 109.5
C33 C36 H36B 109.5
C33 C36 H36C 109.5
H36A C36 H36B 109.5
H36A C36 H36C 109.5
H36B C36 H36C 109.5
C42 C45 H45A 109.5
C42 C45 H45B 109.5
C42 C45 H45C 109.5
H45A C45 H45B 109.5
H45A C45 H45C 109.5
H45B C45 H45C 109.5
C15 C17 H17A 109.5
C15 C17 H17B 109.5
C15 C17 H17C 109.5
H17A C17 H17B 109.5
H17A C17 H17C 109.5
H17B C17 H17C 109.5
C19 C22 H22A 109.5
C19 C22 H22B 109.5
C19 C22 H22C 109.5
H22A C22 H22B 109.5
H22A C22 H22C 109.5
H22B C22 H22C 109.5
C19 C21 H21A 109.5
C19 C21 H21B 109.5
C19 C21 H21C 109.5
H21A C21 H21B 109.5
H21A C21 H21C 109.5
H21B C21 H21C 109.5
C29 C32 H32A 109.5
C29 C32 H32B 109.5
C29 C32 H32C 109.5
H32A C32 H32B 109.5
H32A C32 H32C 109.5
H32B C32 H32C 109.5
C29 C30 H30A 109.5
C29 C30 H30B 109.5
C29 C30 H30C 109.5
H30A C30 H30B 109.5
H30A C30 H30C 109.5
H30B C30 H30C 109.5
C29 C31 H31A 109.5
C29 C31 H31B 109.5
C29 C31 H31C 109.5
H31A C31 H31B 109.5
H31A C31 H31C 109.5
H31B C31 H31C 109.5

loop_
_geom_bond_atom_site_label_1
_geom_bond_atom_site_label_2
_geom_bond_distance
Co1 P1 2.2582(16)
Co1 P2 2.2704(15)
Co1 O1 1.907(4)
Co1 N1 1.871(5)
Co2 P4 2.2699(15)
Co2 P3 2.2802(16)
Co2 O3 1.956(4)
Co2 N2 1.874(5)
P1 C5 1.852(5)
P1 C6 1.881(6)
P1 C10 1.862(6)
P2 C19 1.877(6)
P2 C15 1.879(5)
P2 C14 1.855(6)
P4 C38 1.876(6)
P4 C42 1.881(6)
P4 C37 1.836(6)
P3 C28 1.842(6)
P3 C33 1.882(6)
P3 C29 1.876(6)
O1 C23 1.245(8)
O3 C46 1.249(8)
N1 C4 1.378(7)
N1 C1 1.383(7)
N2 C27 1.385(7)
N2 C24 1.378(7)
O2 C23 1.218(8)
O4 C46 1.225(8)
C12 H12A 0.9600
C12 H12B 0.9600
C12 H12C 0.9600
C12 C10 1.542(8)
C5 H5A 0.9700
C5 H5B 0.9700
C5 C1 1.490(8)
C23 H23 0.9300
C27 C26 1.356(8)
C27 C37 1.494(8)
C25 H25 0.9300
C25 C26 1.416(8)
C25 C24 1.366(8)
C2 H2 0.9300
C2 C1 1.364(8)
C2 C3 1.419(8)
C4 C3 1.369(8)
C4 C14 1.498(8)
C26 H26 0.9300
C6 C8 1.532(8)
C6 C7 1.516(8)
C6 C9 1.534(8)
C46 H46 0.9300
C13 H13A 0.9600
C13 H13B 0.9600
C13 H13C 0.9600
C13 C10 1.539(8)
C24 C28 1.492(8)
C20 H20A 0.9600
C20 H20B 0.9600
C20 H20C 0.9600
C20 C19 1.531(8)
C41 H41A 0.9600
C41 H41B 0.9600
C41 H41C 0.9600
C41 C38 1.537(9)
C28 H28A 0.9700
C28 H28B 0.9700
C3 H3 0.9300
C19 C22 1.518(9)
C19 C21 1.539(8)
C40 H40A 0.9600
C40 H40B 0.9600
C40 H40C 0.9600
C40 C38 1.538(8)
C33 C34 1.523(9)
C33 C35 1.518(9)
C33 C36 1.551(9)
C15 C18 1.522(8)
C15 C16 1.526(8)
C15 C17 1.544(8)
C8 H8A 0.9600
C8 H8B 0.9600
C8 H8C 0.9600
C11 H11A 0.9600
C11 H11B 0.9600
C11 H11C 0.9600
C11 C10 1.521(8)
C34 H34A 0.9600
C34 H34B 0.9600
C34 H34C 0.9600
C38 C39 1.520(9)
C43 H43A 0.9600
C43 H43B 0.9600
C43 H43C 0.9600
C43 C42 1.525(9)
C7 H7A 0.9600
C7 H7B 0.9600
C7 H7C 0.9600
C42 C44 1.529(8)
C42 C45 1.528(8)
C9 H9A 0.9600
C9 H9B 0.9600
C9 H9C 0.9600
C18 H18A 0.9600
C18 H18B 0.9600
C18 H18C 0.9600
C44 H44A 0.9600
C44 H44B 0.9600
C44 H44C 0.9600
C16 H16A 0.9600
C16 H16B 0.9600
C16 H16C 0.9600
C35 H35A 0.9600
C35 H35B 0.9600
C35 H35C 0.9600
C37 H37A 0.9700
C37 H37B 0.9700
C29 C32 1.496(10)
C29 C30 1.536(10)
C29 C31 1.529(9)
C14 H14A 0.9700
C14 H14B 0.9700
C39 H39A 0.9600
C39 H39B 0.9600
C39 H39C 0.9600
C36 H36A 0.9600
C36 H36B 0.9600
C36 H36C 0.9600
C45 H45A 0.9600
C45 H45B 0.9600
C45 H45C 0.9600
C17 H17A 0.9600
C17 H17B 0.9600
C17 H17C 0.9600
C22 H22A 0.9600
C22 H22B 0.9600
C22 H22C 0.9600
C21 H21A 0.9600
C21 H21B 0.9600
C21 H21C 0.9600
C32 H32A 0.9600
C32 H32B 0.9600
C32 H32C 0.9600
C30 H30A 0.9600
C30 H30B 0.9600
C30 H30C 0.9600
C31 H31A 0.9600
C31 H31B 0.9600
C31 H31C 0.9600
